data_2009766
loop_
_publ_author_name
'Joseph, S.P.'
'Comins, D.L.'
'Singh, P.'

_publ_section_title
;
 An unusual C-4a hydroxylated decahydroquinolone
;
_journal_issue 6
_journal_name_full 'Acta Crystallographica Section C'
_journal_page_first 950
_journal_page_last 952
_journal_paper_doi 10.1107/S0108270193014404
_journal_volume 50
_journal_year 1994
_chemical_formula_sum 'C21 H27 N O4'
_chemical_formula_weight 357.45
_space_group_IT_number 14
_space_group_name_Hall '-P 2yn'
_space_group_name_H-M_alt 'P 1 21/n 1'
_symmetry_cell_setting monoclinic
_symmetry_space_group_name_Hall '-P 2yn'
_symmetry_space_group_name_H-M 'P 1 21/n 1'
_atom_type_scat_source SHELXTL
_cell_angle_alpha 90.
_cell_angle_beta 92.83(3)
_cell_angle_gamma 90.
_cell_formula_units_Z 4
_cell_length_a 13.764(5)
_cell_length_b 7.787(7)
_cell_length_c 18.047(9)
_cell_measurement_reflns_used 25
_cell_measurement_temperature 298
_cell_measurement_theta_max 15
_cell_measurement_theta_min 10
_cell_volume 1932(2)
_diffrn_measurement_device 'Siemens R3m/\m'
_diffrn_measurement_method \w
_diffrn_radiation_type MoK\a
_diffrn_radiation_wavelength 0.71069
_diffrn_reflns_av_R_equivalents 0.034
_diffrn_reflns_limit_h_max 14
_diffrn_reflns_limit_h_min -14
_diffrn_reflns_limit_k_max 8
_diffrn_reflns_limit_k_min 0
_diffrn_reflns_limit_l_max 19
_diffrn_reflns_limit_l_min 0
_diffrn_reflns_number 2775
_diffrn_reflns_theta_max 22.5
_diffrn_standards_decay_% 2.4
_diffrn_standards_interval_count 48
_diffrn_standards_number 2
_exptl_absorpt_coefficient_mu 0.079
_exptl_absorpt_correction_type none
_exptl_crystal_colour colorless
_exptl_crystal_density_diffrn 1.23
_exptl_crystal_description plate
_exptl_crystal_size_max 0.62
_exptl_crystal_size_mid 0.43
_exptl_crystal_size_min 0.25
_refine_diff_density_max 0.17
_refine_diff_density_min -0.16
_refine_ls_extinction_coef 'secondary extinction coefficient = 2.0 (3)x10^-6^'
_refine_ls_extinction_method 'Zachariasen (1963)'
_refine_ls_goodness_of_fit_obs 1.40
_refine_ls_number_parameters 336
_refine_ls_number_reflns 1722
_refine_ls_R_factor_obs 0.048
_refine_ls_shift/esd_max 0.06
_refine_ls_structure_factor_coef F
_refine_ls_weighting_details 'w = 1/[\s^2^(F~o~)+0.00028F~o~^2^]'
_refine_ls_weighting_scheme calc
_refine_ls_wR_factor_obs 0.050
_reflns_number_observed 1722
_reflns_number_total 2529
_reflns_observed_criterion |F~o~|>=4\s(|F~o~|)
_cod_data_source_file cr1094.cif
_cod_data_source_block cr1094_structure_1_of_1
_cod_depositor_comments
;
The following automatic conversions were performed:

'_refine_ls_weighting_scheme' value '1/[\s^2^(F~o~)+0.00028F~o~^2^]'
was changed to 'calc'. New tag '_refine_ls_weighting_details' was
created. The value of the new tag was set to 'w =
1/[\s^2^(F~o~)+0.00028F~o~^2^]'.

Automatic conversion script
Id: cif_fix_values 3143 2015-03-26 13:38:13Z robertas 
;
_cod_original_sg_symbol_H-M 'P 21/n'
_cod_original_formula_sum 'C21 H27 N1 O4'
_cod_database_code 2009766

loop_
_space_group_symop_id
_space_group_symop_operation_xyz
1 x,y,z
2 -x+1/2,y+1/2,-z+1/2
3 -x,-y,-z
4 x+1/2,-y+1/2,z+1/2

loop_
_atom_site_label
_atom_site_fract_x
_atom_site_fract_y
_atom_site_fract_z
_atom_site_U_iso_or_equiv
C(1) .2982(3) .1915(5) .5463(2) .073(2)
C(2) .2266(3) .1819(4) .5904(2) .0580(10)
C(3) .1481(2) .3151(4) .5944(2) .0520(10)
C(4) .0524(3) .2512(5) .5573(2) .0670(10)
C(5) .0031(2) .1169(5) .6034(2) .0660(10)
C(6) -.0170(2) .1881(4) .6802(2) .0570(10)
C(7) .0767(2) .2517(4) .7189(2) .0440(10)
C(8) .1344(2) .3791(4) .6739(2) .0450(10)
C(9) .0856(2) .5554(4) .6752(2) .0560(10)
C(10) .0700(3) .6234(4) .7508(2) .0600(10)
C(11) .0208(2) .4975(4) .8025(2) .0510(10)
N .0618(2) .3226(3) .79370(10) .0440(10)
C(12) -.0902(3) .5019(5) .7923(2) .0570(10)
C(13) -.1426(3) .3877(5) .8431(2) .082(2)
C(14) -.2527(3) .4026(6) .8359(2) .091(2)
O(1) .22600(10) .3987(3) .71480(10) .0570(10)
O(2) .0642(2) .6356(3) .61960(10) .0940(10)
C(15) .0946(2) .2265(4) .8517(2) .0470(10)
O(3) .1271(2) .0821(3) .84890(10) .0570(10)
O(4) .0849(2) .3085(3) .91810(10) .0670(10)
C(16) .1244(2) .2261(4) .9816(2) .0500(10)
C(17) .0631(3) .1732(5) 1.0345(2) .0620(10)
C(18) .1004(3) .0973(5) 1.0987(2) .073(2)
C(19) .1980(3) .0768(5) 1.1095(2) .080(2)
C(20) .2578(3) .1327(5) 1.0572(2) .075(2)
C(21) .2227(2) .2084(4) .9927(2) .0610(10)
H(1A) .3454(19) .098(4) .5396(14) .072(9)
H(1B) .305(2) .291(4) .5109(16) .088(10)
H(2) .222(2) .080(4) .6173(17) .073(11)
H(3) .1703(17) .413(3) .5639(13) .058(8)
H(4A) .0653(18) .203(3) .5069(14) .061(8)
H(4B) .0076(19) .342(4) .5545(14) .070(9)
H(5A) .0447(16) .012(3) .6118(11) .038(7)
H(5B) -.058(2) .081(4) .5804(16) .099(11)
H(6A) -.0636(18) .282(4) .6760(13) .066(9)
H(6B) -.0515 .0825 .7174 .080
H(7) .1177(16) .159(3) .7271(11) .037(7)
H(10A) .0300(18) .718(4) .7476(14) .067(9)
H(10B) .131(2) .657(4) .7743(17) .078(12)
H(11) .0360(17) .530(3) .8546(13) .055(8)
H(12A) -.1114(17) .487(3) .7424(12) .050(7)
H(12B) -.108(2) .622(4) .8023(16) .065(10)
H(13A) -.125(2) .270(4) .8376(16) .099(11)
H(13B) -.120(2) .397(4) .8930(16) 1.02(11)
H(14A) -.286(2) .320(4) .8652(16) .094(11)
H(14B) -.2664 .3818 .7819 110
H(14C) -.266(3) .517(5) .8398(19) 1.47(15)
H(10X) .270(3) .465(5) .6856(18) 1.34(13)
H(17) .001(2) .191(4) 1.0220(15) .053(10)
H(18) .057(3) .062(5) 1.1345(19) 1.10(15)
H(19) .220(3) .034(5) 1.159(2) 1.25(15)
H(20) .3161(18) .114(4) 1.0649(14) .069(9)
H(21) .2590(17) .253(3) .9578(12) .053(8)

loop_
_geom_angle_atom_site_label_1
_geom_angle_atom_site_label_2
_geom_angle_atom_site_label_3
_geom_angle
_geom_angle_publ_flag
C(1) C(2) C(3) 124.0(3) yes
C(2) C(3) C(8) 113.0(2) yes
C(3) C(4) C(5) 112.5(3) yes
C(5) C(6) C(7) 110.4(3) yes
C(6) C(7) N 112.9(2) yes
C(3) C(8) C(7) 112.1(2) yes
C(7) C(8) C(9) 109.5(2) yes
C(7) C(8) O(1) 105.2(2) yes
C(8) C(9) C(10) 114.6(3) yes
C(10) C(9) O(2) 122.5(3) yes
C(10) C(11) N 109.8(3) yes
N C(11) C(12) 113.0(3) yes
C(7) N C(15) 116.4(2) yes
C(11) C(12) C(13) 115.0(3) yes
N C(15) O(3) 126.4(3) yes
O(3) C(15) O(4) 121.4(3) yes
O(4) C(16) C(17) 118.7(3) yes
C(17) C(16) C(21) 120.6(3) yes
C(17) C(18) C(19) 119.8(4) yes
C(19) C(20) C(21) 122.0(3) yes
C(2) C(3) C(4) 111.1(3) yes
C(4) C(3) C(8) 111.8(3) yes
C(4) C(5) C(6) 110.6(3) yes
C(6) C(7) C(8) 114.7(2) yes
C(8) C(7) N 109.9(2) yes
C(3) C(8) C(9) 112.3(2) yes
C(3) C(8) O(1) 111.6(2) yes
C(9) C(8) O(1) 105.8(2) yes
C(8) C(9) O(2) 122.8(3) yes
C(9) C(10) C(11) 114.7(2) yes
C(10) C(11) C(12) 112.4(3) yes
C(7) N C(11) 120.7(2) yes
C(11) N C(15) 122.7(2) yes
C(12) C(13) C(14) 114.4(3) yes
N C(15) O(4) 112.2(3) yes
C(15) O(4) C(16) 116.9(2) yes
O(4) C(16) C(21) 120.6(3) yes
C(16) C(17) C(18) 119.9(4) yes
C(18) C(19) C(20) 119.5(3) yes
C(16) C(21) C(20) 118.3(3) yes

loop_
_geom_bond_atom_site_label_1
_geom_bond_atom_site_label_2
_geom_bond_distance
_geom_bond_publ_flag
C(1) C(2) 1.299(5) yes
C(3) C(4) 1.532(5) yes
C(4) C(5) 1.517(5) yes
C(6) C(7) 1.519(4) yes
C(7) N 1.481(4) yes
C(8) O(1) 1.436(3) yes
C(9) O(2) 1.205(4) yes
C(11) N 1.486(4) yes
N C(15) 1.347(4) yes
C(13) C(14) 1.519(5) yes
C(15) O(4) 1.369(4) yes
C(16) C(17) 1.368(5) yes
C(17) C(18) 1.377(5) yes
C(19) C(20) 1.355(5) yes
C(2) C(3) 1.502(5) yes
C(3) C(8) 1.539(4) yes
C(5) C(6) 1.530(5) yes
C(7) C(8) 1.529(4) yes
C(8) C(9) 1.529(4) yes
C(9) C(10) 1.489(5) yes
C(10) C(11) 1.534(5) yes
C(11) C(12) 1.531(5) yes
C(12) C(13) 1.490(5) yes
C(15) O(3) 1.213(4) yes
O(4) C(16) 1.401(4) yes
C(16) C(21) 1.365(5) yes
C(18) C(19) 1.358(6) yes
C(20) C(21) 1.371(5) yes
